data_4112569
loop_
_publ_author_name
'May Xiao-Wu Jiang'
'Manish Rawat'
'William D. Wulff'

_publ_section_title
;
 Contingency and Serendipity in the Reactions of Fischer Carbene Complexes
 with Conjugated Triynes
;
_journal_name_full 'Journal of the American Chemical Society'
_journal_page_first 5970
_journal_page_last 5971
_journal_paper_doi 10.1021/ja049836i
_journal_volume 126
_journal_year 2004
_chemical_formula_sum 'C17 H13 O2'
_chemical_formula_weight 249.27
_chemical_name_systematic
; 
 ? 
;
_space_group_IT_number 2
_symmetry_cell_setting triclinic
_symmetry_space_group_name_Hall '-P 1'
_symmetry_space_group_name_H-M 'P -1'
_atom_sites_solution_hydrogens geom
_atom_sites_solution_primary direct
_atom_sites_solution_secondary difmap
_audit_creation_method SHELXL-97
_cell_angle_alpha 86.06(3)
_cell_angle_beta 80.54(3)
_cell_angle_gamma 86.94(3)
_cell_formula_units_Z 2
_cell_length_a 6.0219(12)
_cell_length_b 9.4637(19)
_cell_length_c 11.002(2)
_cell_measurement_temperature 293(2)
_cell_volume 616.4(2)
_computing_structure_refinement 'SHELXL-97 (Sheldrick, 1997)'
_computing_structure_solution 'SHELXS-97 (Sheldrick, 1990)'
_diffrn_ambient_temperature 293(2)
_diffrn_measured_fraction_theta_full 0.908
_diffrn_measured_fraction_theta_max 0.908
_diffrn_radiation_monochromator graphite
_diffrn_radiation_source 'fine-focus sealed tube'
_diffrn_radiation_type MoK\a
_diffrn_radiation_wavelength 0.71073
_diffrn_reflns_av_R_equivalents 0.0182
_diffrn_reflns_av_sigmaI/netI 0.0382
_diffrn_reflns_limit_h_max 7
_diffrn_reflns_limit_h_min -7
_diffrn_reflns_limit_k_max 12
_diffrn_reflns_limit_k_min -8
_diffrn_reflns_limit_l_max 14
_diffrn_reflns_limit_l_min -14
_diffrn_reflns_number 3938
_diffrn_reflns_theta_full 28.24
_diffrn_reflns_theta_max 28.24
_diffrn_reflns_theta_min 2.16
_exptl_absorpt_coefficient_mu 0.087
_exptl_crystal_density_diffrn 1.343
_exptl_crystal_F_000 262
_refine_diff_density_max 0.399
_refine_diff_density_min -0.287
_refine_diff_density_rms 0.052
_refine_ls_extinction_method none
_refine_ls_goodness_of_fit_ref 0.944
_refine_ls_hydrogen_treatment mixed
_refine_ls_matrix_type full
_refine_ls_number_parameters 224
_refine_ls_number_reflns 2760
_refine_ls_number_restraints 0
_refine_ls_restrained_S_all 0.944
_refine_ls_R_factor_all 0.0576
_refine_ls_R_factor_gt 0.0490
_refine_ls_shift/su_max 0.036
_refine_ls_shift/su_mean 0.005
_refine_ls_structure_factor_coef Fsqd
_refine_ls_weighting_details 'calc w=1/[\s^2^(Fo^2^)+(0.1139P)^2^+0.0000P] where P=(Fo^2^+2Fc^2^)/3'
_refine_ls_weighting_scheme calc
_refine_ls_wR_factor_gt 0.1396
_refine_ls_wR_factor_ref 0.1441
_reflns_number_gt 2185
_reflns_number_total 2760
_reflns_threshold_expression >2sigma(I)
_cod_data_source_file ja049836isi20040110_120541.cif
_cod_data_source_block wu001
_cod_original_cell_volume 616.5(2)
_cod_database_code 4112569

loop_
_symmetry_equiv_pos_as_xyz
'x, y, z'
'-x, -y, -z'

loop_
_atom_site_label
_atom_site_type_symbol
_atom_site_fract_x
_atom_site_fract_y
_atom_site_fract_z
_atom_site_U_iso_or_equiv
_atom_site_adp_type
_atom_site_occupancy
_atom_site_symmetry_multiplicity
_atom_site_calc_flag
C1 C 0.5562(3) 0.18358(17) 0.16042(13) 0.0326(3) Uani 1 1 d
H1A H 0.407(3) 0.167(2) 0.1331(18) 0.047(5) Uiso 1 1 d
H1B H 0.615(3) 0.270(2) 0.1104(17) 0.046(5) Uiso 1 1 d
C2 C 0.7213(3) 0.05569(16) 0.13924(14) 0.0349(4) Uani 1 1 d
H2A H 0.643(3) -0.034(2) 0.1723(16) 0.036(4) Uiso 1 1 d
H2B H 0.768(3) 0.0486(19) 0.0448(16) 0.035(4) Uiso 1 1 d
C3 C 0.9223(3) 0.07191(16) 0.20389(14) 0.0332(3) Uani 1 1 d
H3A H 1.043(3) -0.005(2) 0.1857(16) 0.041(5) Uiso 1 1 d
H3B H 0.992(3) 0.1641(19) 0.1736(15) 0.030(4) Uiso 1 1 d
C4 C 0.8481(2) 0.07336(15) 0.34343(13) 0.0283(3) Uani 1 1 d
H4A H 0.967(3) 0.1058(18) 0.3811(16) 0.033(4) Uiso 1 1 d
H4B H 0.812(3) -0.0259(19) 0.3802(16) 0.035(4) Uiso 1 1 d
C5 C 0.6395(2) 0.16768(13) 0.37707(12) 0.0237(3) Uani 1 1 d
C6 C 0.5786(2) 0.19803(13) 0.50912(11) 0.0233(3) Uani 1 1 d
C7 C 0.3778(2) 0.29524(13) 0.54901(11) 0.0212(3) Uani 1 1 d
C8 C 0.2567(2) 0.35315(13) 0.46303(11) 0.0215(3) Uani 1 1 d
C9 C 0.3112(2) 0.31517(13) 0.33094(11) 0.0227(3) Uani 1 1 d
C10 C 0.5100(2) 0.21830(13) 0.29388(11) 0.0242(3) Uani 1 1 d
C11 C 0.3193(2) 0.32086(13) 0.68198(11) 0.0220(3) Uani 1 1 d
C12 C 0.1019(2) 0.29749(14) 0.74401(12) 0.0265(3) Uani 1 1 d
H12 H -0.011(3) 0.2615(18) 0.7010(14) 0.030(4) Uiso 1 1 d
C13 C 0.0470(3) 0.31930(16) 0.86960(13) 0.0330(3) Uani 1 1 d
H13 H -0.100(3) 0.299(2) 0.9085(17) 0.042(5) Uiso 1 1 d
C14 C 0.2064(3) 0.36767(17) 0.93282(13) 0.0351(4) Uani 1 1 d
H14 H 0.166(3) 0.382(2) 1.0178(19) 0.051(5) Uiso 1 1 d
C15 C 0.4209(3) 0.39301(16) 0.87096(13) 0.0337(3) Uani 1 1 d
H15 H 0.537(3) 0.428(2) 0.9139(18) 0.046(5) Uiso 1 1 d
C16 C 0.4797(2) 0.36792(14) 0.74644(12) 0.0272(3) Uani 1 1 d
H16 H 0.633(3) 0.3843(19) 0.7056(15) 0.035(4) Uiso 1 1 d
C17 C 0.0737(2) 0.45509(13) 0.49098(11) 0.0229(3) Uani 1 1 d
O18 O 0.68824(18) 0.14332(12) 0.58529(9) 0.0372(3) Uani 1 1 d
O19 O 0.19402(17) 0.36337(11) 0.25632(8) 0.0312(3) Uani 1 1 d

loop_
_atom_site_aniso_label
_atom_site_aniso_U_11
_atom_site_aniso_U_22
_atom_site_aniso_U_33
_atom_site_aniso_U_23
_atom_site_aniso_U_13
_atom_site_aniso_U_12
C1 0.0404(8) 0.0366(8) 0.0204(6) -0.0058(6) -0.0043(6) 0.0058(6)
C2 0.0426(8) 0.0338(8) 0.0271(7) -0.0087(6) -0.0013(6) 0.0041(6)
C3 0.0318(7) 0.0329(7) 0.0320(7) -0.0059(6) 0.0041(6) 0.0025(6)
C4 0.0272(7) 0.0279(7) 0.0292(7) -0.0030(5) -0.0034(5) 0.0031(5)
C5 0.0265(6) 0.0207(6) 0.0235(6) -0.0018(5) -0.0035(5) 0.0000(5)
C6 0.0248(6) 0.0230(6) 0.0228(6) -0.0012(5) -0.0068(5) 0.0013(5)
C7 0.0236(6) 0.0216(6) 0.0189(6) -0.0012(4) -0.0058(5) 0.0000(4)
C8 0.0250(6) 0.0211(6) 0.0187(6) -0.0014(4) -0.0053(5) 0.0001(5)
C9 0.0279(6) 0.0216(6) 0.0194(6) -0.0011(5) -0.0065(5) -0.0010(5)
C10 0.0291(7) 0.0227(6) 0.0206(6) -0.0025(5) -0.0034(5) -0.0007(5)
C11 0.0274(6) 0.0215(6) 0.0172(6) -0.0002(4) -0.0059(5) 0.0042(5)
C12 0.0276(7) 0.0295(7) 0.0229(6) 0.0003(5) -0.0070(5) 0.0019(5)
C13 0.0343(8) 0.0388(8) 0.0233(7) 0.0009(6) -0.0002(6) 0.0061(6)
C14 0.0452(9) 0.0401(8) 0.0194(6) -0.0050(6) -0.0062(6) 0.0116(6)
C15 0.0417(8) 0.0367(8) 0.0264(7) -0.0086(6) -0.0152(6) 0.0038(6)
C16 0.0299(7) 0.0279(7) 0.0254(7) -0.0035(5) -0.0088(5) 0.0013(5)
C17 0.0277(6) 0.0256(6) 0.0165(6) -0.0004(5) -0.0072(5) 0.0003(5)
O18 0.0387(6) 0.0449(6) 0.0290(5) -0.0039(4) -0.0137(4) 0.0165(5)
O19 0.0385(6) 0.0346(5) 0.0228(5) -0.0035(4) -0.0134(4) 0.0061(4)

loop_
_atom_type_symbol
_atom_type_description
_atom_type_scat_dispersion_real
_atom_type_scat_dispersion_imag
_atom_type_scat_source
C C 0.0033 0.0016 'International Tables Vol C Tables 4.2.6.8 and 6.1.1.4'
H H 0.0000 0.0000 'International Tables Vol C Tables 4.2.6.8 and 6.1.1.4'
O O 0.0106 0.0060 'International Tables Vol C Tables 4.2.6.8 and 6.1.1.4'

loop_
_geom_angle_atom_site_label_1
_geom_angle_atom_site_label_2
_geom_angle_atom_site_label_3
_geom_angle
_geom_angle_site_symmetry_1
C10 C1 C2 111.88(12) .
C3 C2 C1 109.84(12) .
C2 C3 C4 110.70(12) .
C5 C4 C3 112.12(12) .
C10 C5 C6 121.05(11) .
C10 C5 C4 122.64(12) .
C6 C5 C4 116.27(11) .
O18 C6 C5 120.48(11) .
O18 C6 C7 120.14(11) .
C5 C6 C7 119.36(11) .
C8 C7 C11 123.04(11) .
C8 C7 C6 119.08(11) .
C11 C7 C6 117.87(11) .
C7 C8 C17 122.85(11) .
C7 C8 C9 121.19(11) .
C17 C8 C9 115.95(11) .
O19 C9 C10 121.23(11) .
O19 C9 C8 120.14(11) .
C10 C9 C8 118.63(11) .
C5 C10 C9 120.45(11) .
C5 C10 C1 123.23(12) .
C9 C10 C1 116.32(11) .
C12 C11 C16 119.40(12) .
C12 C11 C7 119.86(12) .
C16 C11 C7 120.75(12) .
C11 C12 C13 120.07(13) .
C14 C13 C12 120.26(14) .
C15 C14 C13 119.70(13) .
C14 C15 C16 120.62(14) .
C15 C16 C11 119.92(13) .
C17 C17 C8 176.42(18) 2_566

loop_
_geom_bond_atom_site_label_1
_geom_bond_atom_site_label_2
_geom_bond_distance
_geom_bond_site_symmetry_2
C1 C10 1.5045(18) .
C1 C2 1.530(2) .
C2 C3 1.520(2) .
C3 C4 1.528(2) .
C4 C5 1.5116(18) .
C5 C10 1.3452(19) .
C5 C6 1.4829(18) .
C6 O18 1.2215(16) .
C6 C7 1.5047(17) .
C7 C8 1.3563(17) .
C7 C11 1.4810(16) .
C8 C17 1.4337(18) .
C8 C9 1.5005(17) .
C9 O19 1.2186(16) .
C9 C10 1.4878(18) .
C11 C12 1.3943(19) .
C11 C16 1.3961(19) .
C12 C13 1.3939(19) .
C13 C14 1.387(2) .
C14 C15 1.382(2) .
C15 C16 1.3910(19) .
C17 C17 1.198(3) 2_566

loop_
_geom_torsion_atom_site_label_1
_geom_torsion_atom_site_label_2
_geom_torsion_atom_site_label_3
_geom_torsion_atom_site_label_4
_geom_torsion
_geom_torsion_site_symmetry_4
C10 C1 C2 C3 -47.17(17) .
C1 C2 C3 C4 63.14(16) .
C2 C3 C4 C5 -45.16(16) .
C3 C4 C5 C10 13.34(19) .
C3 C4 C5 C6 -168.84(12) .
C10 C5 C6 O18 174.75(13) .
C4 C5 C6 O18 -3.11(19) .
C10 C5 C6 C7 -4.27(19) .
C4 C5 C6 C7 177.87(11) .
O18 C6 C7 C8 -179.07(12) .
C5 C6 C7 C8 -0.04(18) .
O18 C6 C7 C11 -0.23(19) .
C5 C6 C7 C11 178.80(11) .
C11 C7 C8 C17 6.1(2) .
C6 C7 C8 C17 -175.12(11) .
C11 C7 C8 C9 -175.09(11) .
C6 C7 C8 C9 3.69(18) .
C7 C8 C9 O19 176.63(12) .
C17 C8 C9 O19 -4.48(18) .
C7 C8 C9 C10 -3.42(18) .
C17 C8 C9 C10 175.47(11) .
C6 C5 C10 C9 4.6(2) .
C4 C5 C10 C9 -177.69(11) .
C6 C5 C10 C1 -176.21(12) .
C4 C5 C10 C1 1.5(2) .
O19 C9 C10 C5 179.04(12) .
C8 C9 C10 C5 -0.91(19) .
O19 C9 C10 C1 -0.22(19) .
C8 C9 C10 C1 179.83(11) .
C2 C1 C10 C5 15.8(2) .
C2 C1 C10 C9 -164.94(12) .
C8 C7 C11 C12 52.72(18) .
C6 C7 C11 C12 -126.07(13) .
C8 C7 C11 C16 -127.46(14) .
C6 C7 C11 C16 53.74(16) .
C16 C11 C12 C13 -0.84(19) .
C7 C11 C12 C13 178.99(11) .
C11 C12 C13 C14 1.6(2) .
C12 C13 C14 C15 -0.6(2) .
C13 C14 C15 C16 -1.2(2) .
C14 C15 C16 C11 2.0(2) .
C12 C11 C16 C15 -0.94(19) .
C7 C11 C16 C15 179.24(12) .
C7 C8 C17 C17 129(3) 2_566
C9 C8 C17 C17 -50(3) 2_566
